data_4004042
loop_
_publ_author_name
'Belik, A.A.'
'Azuma, M.'
'Saito, T.'
'Shimakawa, Y.'
'Takano, M.'

_publ_section_title
;
 Crystallographic features and tetragonal phase stability of PbVO3, a new
 memmber of PbTiO3 family : At 300 K
;
_journal_name_full 'Chemistry of Materials'
_journal_page_first 269
_journal_page_last 273
_journal_paper_doi 10.1021/cm048387i
_journal_volume 17
_journal_year 2005
_chemical_formula_sum 'O3 Pb V'
_chemical_name_common 'PbVO3 perovskite at 300 K'
_space_group_IT_number 99
_space_group_name_Hall 'P 4 -2'
_space_group_name_H-M_alt 'P 4 m m'
_cell_angle_alpha 90.000000
_cell_angle_beta 90.000000
_cell_angle_gamma 90.000000
_cell_formula_units_Z 1
_cell_length_a 3.80391(5)
_cell_length_b 3.80391(5)
_cell_length_c 4.67680(8)
_cell_volume 67.6720(17)
_diffrn_ambient_pressure 100
_diffrn_ambient_temperature 300
_cod_data_source_file PbVO3-300K.cif
_cod_data_source_block PbVO3-300K
_cod_original_cell_volume 67.672
_cod_original_formula_sum 'Pb V O3'
_cod_database_code 4004042

loop_
_space_group_symop_id
_space_group_symop_operation_xyz
1 x,y,z
2 -x,-y,z
3 -y,x,z
4 y,-x,z
5 x,-y,z
6 -x,y,z
7 -y,-x,z
8 y,x,z

loop_
_atom_site_label
_atom_site_occupancy
_atom_site_fract_x
_atom_site_fract_y
_atom_site_fract_z
_atom_site_adp_type
_atom_site_B_iso_or_equiv
_atom_site_type_symbol
Pb 1.0 0.000000 0.000000 0.000000 Biso 0.672(8) Pb
V 1.0 0.500000 0.500000 0.5668(4) Biso 0.49(4) V
O1 1.0 0.500000 0.500000 0.2102(16) Biso 1.8(2) O
O2 1.0 0.500000 0.000000 0.6889(10) Biso 1.2(1) O
